data_7104310
loop_
_publ_author_name
'Park, Mira'
'Moon, Dohyun'
'Yoon, Ji Woong'
'Chang, Jong-San'
'Lah, Myoung Soo'

_publ_section_title
;
 A metal-organic framework based on an unprecedented nonanuclear
 cluster as a secondary building unit: structure and gas sorption
 behavior.
;
_journal_issue 15
_journal_name_full 'Chemical communications (Cambridge, England)'
_journal_page_first 2026
_journal_page_last 2028
_journal_paper_doi 10.1039/b818648k
_journal_volume 34
_journal_year 2009
_chemical_formula_moiety 'C102 H109 N10 O38.50 Zn9'
_chemical_formula_sum 'C102 H109 N10 O38.5 Zn9'
_chemical_formula_weight 2679.32
_chemical_name_systematic
;
?
;
_space_group_IT_number 155
_symmetry_cell_setting rhombohedral
_symmetry_space_group_name_Hall 'R 3 2"'
_symmetry_space_group_name_H-M 'R 3 2 :H'
_atom_sites_solution_hydrogens geom
_atom_sites_solution_primary direct
_atom_sites_solution_secondary difmap
_audit_creation_method SHELXL-97
_cell_angle_alpha 90.00
_cell_angle_beta 90.00
_cell_angle_gamma 120.00
_cell_formula_units_Z 3
_cell_length_a 21.4718(18)
_cell_length_b 21.4718(18)
_cell_length_c 22.420(4)
_cell_measurement_reflns_used 6949
_cell_measurement_temperature 173(2)
_cell_measurement_theta_max 27.84
_cell_measurement_theta_min 2.73
_cell_volume 8951.7(18)
_computing_cell_refinement 'Bruker SAINT'
_computing_data_collection 'Bruker SMART'
_computing_data_reduction 'Bruker SAINT'
_computing_molecular_graphics ORTEP3
_computing_publication_material WinGX
_computing_structure_refinement 'Bruker SHELXTL'
_computing_structure_solution 'Bruker SHELXTL'
_diffrn_ambient_temperature 173(2)
_diffrn_measured_fraction_theta_full 0.987
_diffrn_measured_fraction_theta_max 0.987
_diffrn_measurement_device_type 'CCD area detector'
_diffrn_measurement_method 'omega scans'
_diffrn_radiation_monochromator graphite
_diffrn_radiation_source 'fine-focus sealed tube'
_diffrn_radiation_type MoK\a
_diffrn_radiation_wavelength 0.71073
_diffrn_reflns_av_R_equivalents 0.0661
_diffrn_reflns_av_sigmaI/netI 0.0420
_diffrn_reflns_limit_h_max 28
_diffrn_reflns_limit_h_min -28
_diffrn_reflns_limit_k_max 28
_diffrn_reflns_limit_k_min -28
_diffrn_reflns_limit_l_max 29
_diffrn_reflns_limit_l_min -29
_diffrn_reflns_number 41726
_diffrn_reflns_theta_full 28.31
_diffrn_reflns_theta_max 28.31
_diffrn_reflns_theta_min 2.12
_exptl_absorpt_coefficient_mu 1.858
_exptl_absorpt_correction_T_max 0.7310
_exptl_absorpt_correction_T_min 0.6243
_exptl_absorpt_correction_type multi-scan
_exptl_absorpt_process_details 'Bruker SADABS'
_exptl_crystal_colour 'pale yellow'
_exptl_crystal_density_diffrn 1.491
_exptl_crystal_density_method 'not measured'
_exptl_crystal_description block
_exptl_crystal_F_000 4107
_exptl_crystal_size_max 0.28
_exptl_crystal_size_mid 0.28
_exptl_crystal_size_min 0.18
_refine_diff_density_max 0.495
_refine_diff_density_min -0.319
_refine_diff_density_rms 0.094
_refine_ls_abs_structure_details 'Flack H D (1983), Acta Cryst. A39, 876-881'
_refine_ls_abs_structure_Flack 0.002(16)
_refine_ls_extinction_method none
_refine_ls_goodness_of_fit_ref 1.079
_refine_ls_hydrogen_treatment constr
_refine_ls_matrix_type full
_refine_ls_number_parameters 211
_refine_ls_number_reflns 4924
_refine_ls_number_restraints 42
_refine_ls_restrained_S_all 1.086
_refine_ls_R_factor_all 0.0398
_refine_ls_R_factor_gt 0.0339
_refine_ls_shift/su_max 0.533
_refine_ls_shift/su_mean 0.082
_refine_ls_structure_factor_coef Fsqd
_refine_ls_weighting_details 'calc w=1/[\s^2^(Fo^2^)+(0.0596P)^2^+0.0000P] where P=(Fo^2^+2Fc^2^)/3'
_refine_ls_weighting_scheme calc
_refine_ls_wR_factor_gt 0.0996
_refine_ls_wR_factor_ref 0.1016
_reflns_number_gt 4275
_reflns_number_total 4924
_reflns_threshold_expression >2sigma(I)
_cod_data_source_file b818648k.txt
_cod_data_source_block l8_08b
_cod_depositor_comments
;
The following automatic conversions were performed:
'_symmetry_cell_setting' value 'Rhombohedral' changed to 'rhombohedral'
according to '/home/saulius/struct/CIF-dictionaries/cif_core.dic'
dictionary named 'cif_core.dic' version 2.4.1 from
2010-06-29.

'_exptl_absorpt_correction_type' value 'Multi-scan' changed
to 'multi-scan' according to
'/home/saulius/struct/CIF-dictionaries/cif_core.dic' dictionary named
'cif_core.dic' version 2.4.1 from 2010-06-29.

Automatic conversion script
Id: cif_fix_enum 1527 2010-12-29 10:47:43Z saulius 
;
_cod_original_sg_symbol_H-M R32
_cod_original_formula_sum 'C102 H109 N10 O38.50 Zn9'
_cod_database_code 7104310

loop_
_symmetry_equiv_pos_as_xyz
'x, y, z'
'-y, x-y, z'
'-x+y, -x, z'
'y, x, -z'
'x-y, -y, -z'
'-x, -x+y, -z'
'x+2/3, y+1/3, z+1/3'
'-y+2/3, x-y+1/3, z+1/3'
'-x+y+2/3, -x+1/3, z+1/3'
'y+2/3, x+1/3, -z+1/3'
'x-y+2/3, -y+1/3, -z+1/3'
'-x+2/3, -x+y+1/3, -z+1/3'
'x+1/3, y+2/3, z+2/3'
'-y+1/3, x-y+2/3, z+2/3'
'-x+y+1/3, -x+2/3, z+2/3'
'y+1/3, x+2/3, -z+2/3'
'x-y+1/3, -y+2/3, -z+2/3'
'-x+1/3, -x+y+2/3, -z+2/3'

loop_
_atom_site_label
_atom_site_type_symbol
_atom_site_fract_x
_atom_site_fract_y
_atom_site_fract_z
_atom_site_U_iso_or_equiv
_atom_site_adp_type
_atom_site_occupancy
_atom_site_symmetry_multiplicity
_atom_site_calc_flag
_atom_site_refinement_flags
_atom_site_disorder_assembly
_atom_site_disorder_group
Zn1 Zn 0.81813(2) 0.481612(19) 0.768128(14) 0.02856(11) Uani 1 1 d . . .
Zn2 Zn 0.75631(2) 0.3333 0.8333 0.02558(13) Uani 1 2 d S . .
O1M O 0.75768(13) 0.42435(13) 0.8333 0.0220(6) Uani 1 2 d S A .
O1 O 0.81100(14) 0.43799(14) 0.69233(10) 0.0370(6) Uani 1 1 d . . .
O2 O 0.76359(14) 0.32995(15) 0.73629(10) 0.0379(6) Uani 1 1 d . A .
O3 O 0.83537(16) 0.08030(17) 0.56263(11) 0.0425(7) Uani 1 1 d . . .
O4 O 0.82779(16) 0.07908(16) 0.46225(11) 0.0438(7) Uani 1 1 d . . .
C1 C 0.7889(2) 0.2779(2) 0.62928(14) 0.0355(8) Uani 1 1 d . A .
H1 H 0.7890 0.2543 0.6651 0.043 Uiso 1 1 calc R . .
C2 C 0.78424(19) 0.3377(2) 0.63217(15) 0.0334(8) Uani 1 1 d . . .
C3 C 0.7810(2) 0.3720(2) 0.57960(15) 0.0358(8) Uani 1 1 d . A .
H3 H 0.7774 0.4142 0.5822 0.043 Uiso 1 1 calc R . .
C4 C 0.7832(2) 0.3448(2) 0.52471(17) 0.0444(9) Uani 1 1 d . . .
H4 H 0.7802 0.3679 0.4895 0.053 Uiso 1 1 calc R A .
C5 C 0.7952(3) 0.2544(3) 0.46480(16) 0.0524(12) Uani 1 1 d . . .
H5 H 0.7915 0.2756 0.4288 0.063 Uiso 1 1 calc R A .
C6 C 0.8058(3) 0.1964(3) 0.46290(16) 0.0482(10) Uani 1 1 d . A .
H6 H 0.8092 0.1777 0.4254 0.058 Uiso 1 1 calc R . .
C7 C 0.8118(2) 0.1644(2) 0.51563(17) 0.0396(9) Uani 1 1 d . . .
C8 C 0.8051(2) 0.1898(3) 0.56956(16) 0.0418(9) Uani 1 1 d . A .
H8 H 0.8080 0.1673 0.6051 0.050 Uiso 1 1 calc R . .
C9 C 0.7938(2) 0.2490(2) 0.57332(14) 0.0369(8) Uani 1 1 d . . .
C10 C 0.7898(2) 0.2826(2) 0.52031(15) 0.0409(9) Uani 1 1 d . A .
C11 C 0.78488(18) 0.3699(2) 0.69212(14) 0.0313(7) Uani 1 1 d . A .
C12 C 0.8266(2) 0.1039(2) 0.51342(17) 0.0391(9) Uani 1 1 d . A .
O1D O 0.8511(11) 0.335(2) 0.8333(13) 0.0500(15) Uani 1 2 d SDU A -1
C1D C 0.8904(5) 0.3368(6) 0.7967(5) 0.063(3) Uani 0.50 1 d PDU A -1
H1D H 0.8767 0.3348 0.7562 0.076 Uiso 0.50 1 calc PR A -1
N1D N 0.9570(7) 0.3413(9) 0.8089(7) 0.101(5) Uani 0.50 1 d PDU A -1
C2D C 0.9722(14) 0.3424(11) 0.8744(10) 0.167(9) Uani 0.50 1 d PDU A -1
H2D1 H 1.0171 0.3865 0.8841 0.251 Uiso 0.50 1 calc PR A -1
H2D2 H 0.9768 0.3005 0.8846 0.251 Uiso 0.50 1 calc PR A -1
H2D3 H 0.9326 0.3410 0.8973 0.251 Uiso 0.50 1 calc PR A -1
C3D C 0.9915(8) 0.3372(8) 0.7581(11) 0.160(8) Uani 0.50 1 d PDU A -1
H3D1 H 0.9983 0.2954 0.7609 0.239 Uiso 0.50 1 calc PR A -1
H3D2 H 1.0385 0.3811 0.7545 0.239 Uiso 0.50 1 calc PR A -1
H3D3 H 0.9623 0.3323 0.7230 0.239 Uiso 0.50 1 calc PR A -1

loop_
_atom_site_aniso_label
_atom_site_aniso_U_11
_atom_site_aniso_U_22
_atom_site_aniso_U_33
_atom_site_aniso_U_23
_atom_site_aniso_U_13
_atom_site_aniso_U_12
Zn1 0.0282(2) 0.02628(19) 0.01946(16) 0.00096(13) -0.00137(13) 0.00480(17)
Zn2 0.02187(19) 0.0265(3) 0.0299(2) 0.0027(2) 0.00135(10) 0.01326(13)
O1M 0.0179(10) 0.0179(10) 0.0241(15) 0.0002(6) -0.0002(6) 0.0044(12)
O1 0.0340(14) 0.0433(15) 0.0251(11) -0.0062(10) -0.0021(10) 0.0130(12)
O2 0.0498(15) 0.0458(15) 0.0264(12) -0.0025(11) 0.0035(10) 0.0301(12)
O3 0.0568(17) 0.070(2) 0.0292(13) -0.0090(12) -0.0083(11) 0.0527(17)
O4 0.0578(17) 0.068(2) 0.0297(13) -0.0098(12) -0.0060(11) 0.0492(16)
C1 0.041(2) 0.054(2) 0.0246(16) -0.0035(15) -0.0015(14) 0.033(2)
C2 0.0303(17) 0.046(2) 0.0261(16) -0.0070(14) -0.0020(13) 0.0210(16)
C3 0.040(2) 0.044(2) 0.0298(17) -0.0025(14) -0.0021(14) 0.0259(17)
C4 0.063(3) 0.055(3) 0.0291(18) 0.0005(16) -0.0032(16) 0.040(2)
C5 0.089(3) 0.068(3) 0.0267(17) -0.0047(18) -0.0053(19) 0.059(3)
C6 0.069(3) 0.074(3) 0.0248(17) -0.0086(19) -0.0020(18) 0.054(3)
C7 0.049(2) 0.060(3) 0.0290(17) -0.0047(16) -0.0016(16) 0.041(2)
C8 0.054(2) 0.068(3) 0.0256(16) -0.0035(17) -0.0034(16) 0.048(2)
C9 0.043(2) 0.059(2) 0.0247(15) -0.0045(16) -0.0036(13) 0.038(2)
C10 0.052(2) 0.065(3) 0.0243(16) -0.0056(17) -0.0034(16) 0.043(2)
C11 0.0249(16) 0.046(2) 0.0256(16) -0.0059(14) -0.0038(12) 0.0196(15)
C12 0.044(2) 0.063(3) 0.0306(17) -0.0072(17) -0.0032(16) 0.042(2)
O1D 0.037(12) 0.063(4) 0.064(3) 0.013(3) -0.001(8) 0.036(12)
C1D 0.040(5) 0.059(6) 0.097(7) -0.005(6) 0.004(5) 0.030(5)
N1D 0.057(6) 0.062(9) 0.187(14) -0.026(11) -0.002(8) 0.031(6)
C2D 0.17(2) 0.059(11) 0.254(15) -0.014(12) -0.150(14) 0.045(12)
C3D 0.059(8) 0.071(10) 0.33(2) -0.033(15) 0.078(11) 0.019(7)

loop_
_atom_type_symbol
_atom_type_description
_atom_type_scat_dispersion_real
_atom_type_scat_dispersion_imag
_atom_type_scat_source
C C 0.0033 0.0016 'International Tables Vol C Tables 4.2.6.8 and 6.1.1.4'
H H 0.0000 0.0000 'International Tables Vol C Tables 4.2.6.8 and 6.1.1.4'
N N 0.0061 0.0033 'International Tables Vol C Tables 4.2.6.8 and 6.1.1.4'
O O 0.0106 0.0060 'International Tables Vol C Tables 4.2.6.8 and 6.1.1.4'
Zn Zn 0.2839 1.4301 'International Tables Vol C Tables 4.2.6.8 and 6.1.1.4'

loop_
_geom_angle_atom_site_label_1
_geom_angle_atom_site_label_2
_geom_angle_atom_site_label_3
_geom_angle
_geom_angle_site_symmetry_1
_geom_angle_site_symmetry_3
_geom_angle_publ_flag
O1 Zn1 O1M 119.83(10) . . ?
O1 Zn1 O3 118.81(11) . 12_666 ?
O1M Zn1 O3 110.38(9) . 12_666 ?
O1 Zn1 O4 102.08(11) . 9_665 ?
O1M Zn1 O4 102.68(8) . 9_665 ?
O3 Zn1 O4 98.54(13) 12_666 9_665 ?
O1 Zn1 Zn1 154.65(9) . 16_546 ?
O1M Zn1 Zn1 40.82(6) . 16_546 ?
O3 Zn1 Zn1 86.45(7) 12_666 16_546 ?
O4 Zn1 Zn1 74.08(7) 9_665 16_546 ?
O1 Zn1 Zn2 91.57(8) . . ?
O1M Zn1 Zn2 36.11(3) . . ?
O3 Zn1 Zn2 146.11(8) 12_666 . ?
O4 Zn1 Zn2 88.46(8) 9_665 . ?
Zn1 Zn1 Zn2 63.539(10) 16_546 . ?
O1M Zn2 O1M 121.51(14) . 3_665 ?
O1M Zn2 O1D 118.2(11) . . ?
O1M Zn2 O1D 120.3(11) 3_665 . ?
O1M Zn2 O2 91.03(7) . 17_556 ?
O1M Zn2 O2 93.91(7) 3_665 17_556 ?
O1D Zn2 O2 85.0(9) . 17_556 ?
O1M Zn2 O2 93.91(7) . . ?
O1M Zn2 O2 91.03(8) 3_665 . ?
O1D Zn2 O2 84.9(9) . . ?
O2 Zn2 O2 169.88(13) 17_556 . ?
O1M Zn2 Zn1 35.97(4) . . ?
O1M Zn2 Zn1 136.63(5) 3_665 . ?
O1D Zn2 Zn1 93.9(10) . . ?
O2 Zn2 Zn1 116.54(7) 17_556 . ?
O2 Zn2 Zn1 64.41(7) . . ?
O1M Zn2 Zn1 136.62(5) . 17_556 ?
O1M Zn2 Zn1 35.96(4) 3_665 17_556 ?
O1D Zn2 Zn1 95.8(10) . 17_556 ?
O2 Zn2 Zn1 64.41(7) 17_556 17_556 ?
O2 Zn2 Zn1 116.54(7) . 17_556 ?
Zn1 Zn2 Zn1 170.31(2) . 17_556 ?
Zn1 O1M Zn1 98.36(13) 16_546 . ?
Zn1 O1M Zn2 111.13(2) 16_546 . ?
Zn1 O1M Zn2 107.93(2) . . ?
Zn1 O1M Zn2 107.94(2) 16_546 2_655 ?
Zn1 O1M Zn2 111.14(2) . 2_655 ?
Zn2 O1M Zn2 118.49(14) . 2_655 ?
C11 O1 Zn1 116.5(2) . . ?
C11 O2 Zn2 141.3(2) . . ?
C12 O3 Zn1 120.8(2) . 12_656 ?
C12 O4 Zn1 132.5(2) . 14_644 ?
C2 C1 C9 121.1(3) . . ?
C1 C2 C3 120.4(3) . . ?
C1 C2 C11 119.7(3) . . ?
C3 C2 C11 119.8(3) . . ?
C4 C3 C2 120.5(4) . . ?
C3 C4 C10 120.2(3) . . ?
C6 C5 C10 120.1(3) . . ?
C5 C6 C7 120.9(3) . . ?
C8 C7 C6 119.9(4) . . ?
C8 C7 C12 119.4(4) . . ?
C6 C7 C12 120.7(4) . . ?
C7 C8 C9 120.8(3) . . ?
C8 C9 C10 119.4(3) . . ?
C8 C9 C1 121.8(3) . . ?
C10 C9 C1 118.7(3) . . ?
C5 C10 C4 122.3(3) . . ?
C5 C10 C9 118.8(4) . . ?
C4 C10 C9 118.9(3) . . ?
O2 C11 O1 126.1(3) . . ?
O2 C11 C2 118.6(3) . . ?
O1 C11 C2 115.2(3) . . ?
O3 C12 O4 125.5(4) . . ?
O3 C12 C7 117.4(3) . . ?
O4 C12 C7 117.0(3) . . ?
C1D O1D Zn2 135.3(19) . . ?
O1D C1D N1D 124.1(14) . . ?
C3D N1D C1D 113.1(13) . . ?
C3D N1D C2D 133.3(16) . . ?
C1D N1D C2D 113.3(13) . . ?

loop_
_geom_bond_atom_site_label_1
_geom_bond_atom_site_label_2
_geom_bond_distance
_geom_bond_site_symmetry_2
_geom_bond_publ_flag
Zn1 O1 1.909(2) . ?
Zn1 O1M 1.9333(19) . ?
Zn1 O3 1.950(3) 12_666 ?
Zn1 O4 2.034(3) 9_665 ?
Zn1 Zn1 2.9262(8) 16_546 ?
Zn1 Zn2 3.1320(4) . ?
Zn2 O1M 1.9399(15) . ?
Zn2 O1M 1.9396(15) 3_665 ?
Zn2 O1D 2.015(5) . ?
Zn2 O2 2.185(2) 17_556 ?
Zn2 O2 2.185(2) . ?
Zn2 Zn1 3.1320(4) 17_556 ?
O1M Zn1 1.9333(19) 16_546 ?
O1M Zn2 1.9396(15) 2_655 ?
O1 C11 1.277(5) . ?
O2 C11 1.239(4) . ?
O3 C12 1.267(5) . ?
O3 Zn1 1.950(3) 12_656 ?
O4 C12 1.270(4) . ?
O4 Zn1 2.034(3) 14_644 ?
C1 C2 1.339(5) . ?
C1 C9 1.426(5) . ?
C2 C3 1.409(5) . ?
C2 C11 1.508(4) . ?
C3 C4 1.372(5) . ?
C4 C10 1.415(6) . ?
C5 C6 1.376(6) . ?
C5 C10 1.414(5) . ?
C6 C7 1.404(5) . ?
C7 C8 1.363(5) . ?
C7 C12 1.486(6) . ?
C8 C9 1.412(6) . ?
C9 C10 1.415(5) . ?
O1D C1D 1.164(19) . ?
C1D N1D 1.411(12) . ?
N1D C3D 1.386(15) . ?
N1D C2D 1.501(15) . ?
